data_4072466
loop_
_publ_author_name
'Ferreira, M. Jo\~ao'
'Matos, In\^es'
'Ascenso, Jos\'e R.'
'Duarte, M. Teresa'
'Marques, M. Merc\^es'
'Wilson, Claire'
'Martins, Ana M.'

_publ_section_title
;
 Alkylation, Cation Formation, and Insertion Reactions in Titanium
 Tris(ketimide) Complexes
;
_journal_issue 1
_journal_name_full Organometallics
_journal_page_first 119
_journal_paper_doi 10.1021/om060554w
_journal_volume 26
_journal_year 2007
_chemical_formula_moiety 'C38 H68 N4 Ti'
_chemical_formula_sum 'C38 H68 N4 Ti'
_chemical_formula_weight 628.86
_chemical_name_systematic
;
 ?
;
_space_group_IT_number 14
_symmetry_cell_setting monoclinic
_symmetry_space_group_name_Hall '-P 2yn'
_symmetry_space_group_name_H-M 'P 1 21/n 1'
_atom_sites_solution_hydrogens geom
_atom_sites_solution_primary direct
_atom_sites_solution_secondary difmap
_audit_creation_method SHELXL-97
_cell_angle_alpha 90.00
_cell_angle_beta 99.372(7)
_cell_angle_gamma 90.00
_cell_formula_units_Z 4
_cell_length_a 11.7679(10)
_cell_length_b 19.8939(18)
_cell_length_c 17.5605(16)
_cell_measurement_temperature 153(2)
_cell_measurement_theta_max 23.25
_cell_measurement_theta_min 3.29
_cell_volume 4056.2(6)
_computing_structure_refinement 'SHELXL-97 (Sheldrick, 1997)'
_diffrn_ambient_temperature 153(2)
_diffrn_measured_fraction_theta_full 0.974
_diffrn_measured_fraction_theta_max 0.974
_diffrn_radiation_monochromator graphite
_diffrn_radiation_source 'fine-focus sealed tube'
_diffrn_radiation_type MoK\a
_diffrn_radiation_wavelength 0.71073
_diffrn_reflns_av_R_equivalents 0.1023
_diffrn_reflns_av_sigmaI/netI 0.0721
_diffrn_reflns_limit_h_max 13
_diffrn_reflns_limit_h_min -6
_diffrn_reflns_limit_k_max 22
_diffrn_reflns_limit_k_min -21
_diffrn_reflns_limit_l_max 17
_diffrn_reflns_limit_l_min -19
_diffrn_reflns_number 17783
_diffrn_reflns_theta_full 23.25
_diffrn_reflns_theta_max 23.25
_diffrn_reflns_theta_min 3.29
_exptl_absorpt_coefficient_mu 0.238
_exptl_absorpt_correction_type none
_exptl_crystal_colour red
_exptl_crystal_density_diffrn 1.030
_exptl_crystal_density_method 'not measured'
_exptl_crystal_description block
_exptl_crystal_F_000 1384
_exptl_crystal_size_max 0.3
_exptl_crystal_size_mid 0.2
_exptl_crystal_size_min 0.2
_refine_diff_density_max 0.512
_refine_diff_density_min -0.515
_refine_diff_density_rms 0.087
_refine_ls_extinction_coef 0
_refine_ls_extinction_method none
_refine_ls_goodness_of_fit_ref 1.069
_refine_ls_hydrogen_treatment mixed
_refine_ls_matrix_type full
_refine_ls_number_parameters 392
_refine_ls_number_reflns 5666
_refine_ls_number_restraints 0
_refine_ls_restrained_S_all 1.069
_refine_ls_R_factor_all 0.1195
_refine_ls_R_factor_gt 0.0961
_refine_ls_shift/su_max 0.004
_refine_ls_shift/su_mean 0.001
_refine_ls_structure_factor_coef Fsqd
_refine_ls_weighting_details 'calc w=1/[\s^2^(Fo^2^)+(0.0569P)^2^+19.6020P] where P=(Fo^2^+2Fc^2^)/3'
_refine_ls_weighting_scheme calc
_refine_ls_wR_factor_gt 0.1988
_refine_ls_wR_factor_ref 0.2183
_reflns_number_gt 4360
_reflns_number_total 5666
_reflns_threshold_expression >2sigma(I)
_cod_data_source_file om060554wsi20060626_062801.cif
_cod_data_source_block compound9
_cod_database_code 4072466

loop_
_symmetry_equiv_pos_as_xyz
'x, y, z'
'-x+1/2, y+1/2, -z+1/2'
'-x, -y, -z'
'x-1/2, -y-1/2, z-1/2'

loop_
_atom_site_label
_atom_site_type_symbol
_atom_site_fract_x
_atom_site_fract_y
_atom_site_fract_z
_atom_site_U_iso_or_equiv
_atom_site_adp_type
_atom_site_occupancy
_atom_site_symmetry_multiplicity
_atom_site_calc_flag
_atom_site_refinement_flags
Ti1 Ti 0.93269(7) 0.34604(5) 0.79042(5) 0.0232(3) Uani 1 1 d .
N4 N 0.7716(3) 0.35399(19) 0.7778(2) 0.0225(9) Uani 1 1 d .
N2 N 0.9758(3) 0.3056(2) 0.7003(2) 0.0246(10) Uani 1 1 d .
N1 N 1.0075(3) 0.2724(2) 0.8663(2) 0.0253(10) Uani 1 1 d .
N3 N 0.9851(3) 0.4352(2) 0.7820(2) 0.0257(10) Uani 1 1 d .
C41 C 0.5907(4) 0.3482(2) 0.6888(3) 0.0253(11) Uani 1 1 d .
C7 C 1.2204(4) 0.1341(3) 0.9070(3) 0.0274(12) Uani 1 1 d .
H007 H 1.2991 0.1259 0.9043 0.033 Uiso 1 1 calc R
C31 C 0.9435(4) 0.5517(3) 0.7461(3) 0.0296(12) Uani 1 1 d .
C8 C 1.1732(4) 0.1955(3) 0.8836(3) 0.0253(11) Uani 1 1 d .
C321 C 1.1707(5) 0.5658(3) 0.8728(4) 0.0405(14) Uani 1 1 d .
H01A H 1.1418 0.6067 0.8451 0.061 Uiso 1 1 calc R
H01B H 1.2527 0.5712 0.8935 0.061 Uiso 1 1 calc R
H01C H 1.1278 0.5578 0.9153 0.061 Uiso 1 1 calc R
C3 C 1.0580(4) 0.2085(3) 0.8916(3) 0.0236(11) Uani 1 1 d .
C44 C 0.8653(4) 0.1724(3) 0.9241(3) 0.0354(13) Uani 1 1 d .
H01D H 0.8619 0.2051 0.9655 0.053 Uiso 1 1 calc R
H01E H 0.8286 0.1304 0.9362 0.053 Uiso 1 1 calc R
H01F H 0.8248 0.1904 0.8752 0.053 Uiso 1 1 calc R
C30 C 1.0264(4) 0.4938(2) 0.7806(3) 0.0235(11) Uani 1 1 d .
C88 C 1.2419(4) 0.2492(3) 0.8501(3) 0.0363(13) Uani 1 1 d .
H01G H 1.3184 0.2317 0.8460 0.055 Uiso 1 1 calc R
H01H H 1.2498 0.2887 0.8840 0.055 Uiso 1 1 calc R
H01I H 1.2019 0.2620 0.7988 0.055 Uiso 1 1 calc R
C015 C 0.4956(4) 0.3567(3) 0.8491(4) 0.0437(16) Uani 1 1 d .
H01J H 0.4390 0.3641 0.8024 0.066 Uiso 1 1 calc R
H01K H 0.4669 0.3760 0.8937 0.066 Uiso 1 1 calc R
H01L H 0.5082 0.3084 0.8571 0.066 Uiso 1 1 calc R
C6 C 1.1556(4) 0.0839(3) 0.9346(3) 0.0301(12) Uani 1 1 d .
C40 C 0.6633(4) 0.3642(2) 0.7690(3) 0.0260(12) Uani 1 1 d .
C32 C 1.1549(4) 0.5060(3) 0.8175(3) 0.0291(12) Uani 1 1 d .
C66 C 1.2112(5) 0.0175(3) 0.9616(3) 0.0375(14) Uani 1 1 d .
H01M H 1.2935 0.0191 0.9586 0.056 Uiso 1 1 calc R
H01N H 1.1748 -0.0188 0.9285 0.056 Uiso 1 1 calc R
H01O H 1.2010 0.0091 1.0151 0.056 Uiso 1 1 calc R
C22 C 1.0625(4) 0.3155(3) 0.5857(3) 0.0311(12) Uani 1 1 d .
C21 C 0.9563(4) 0.2009(3) 0.6270(3) 0.0293(12) Uani 1 1 d .
C5 C 1.0406(4) 0.0960(3) 0.9393(3) 0.0282(12) Uani 1 1 d .
H022 H 0.9957 0.0617 0.9575 0.034 Uiso 1 1 calc R
C313 C 0.8423(5) 0.5209(3) 0.6912(3) 0.0403(14) Uani 1 1 d .
H02A H 0.8045 0.4869 0.7188 0.060 Uiso 1 1 calc R
H02B H 0.8708 0.4998 0.6475 0.060 Uiso 1 1 calc R
H02C H 0.7869 0.5562 0.6722 0.060 Uiso 1 1 calc R
C413 C 0.4999(5) 0.4024(3) 0.6589(4) 0.0409(15) Uani 1 1 d .
H02D H 0.4570 0.3885 0.6088 0.061 Uiso 1 1 calc R
H02E H 0.5387 0.4453 0.6532 0.061 Uiso 1 1 calc R
H02F H 0.4465 0.4078 0.6959 0.061 Uiso 1 1 calc R
C311 C 0.8948(5) 0.5858(3) 0.8132(4) 0.0390(14) Uani 1 1 d .
H02G H 0.9581 0.6057 0.8493 0.059 Uiso 1 1 calc R
H02H H 0.8552 0.5522 0.8402 0.059 Uiso 1 1 calc R
H02I H 0.8403 0.6211 0.7925 0.059 Uiso 1 1 calc R
C211 C 0.8694(4) 0.1914(3) 0.5530(3) 0.0384(14) Uani 1 1 d .
H02J H 0.8477 0.1439 0.5473 0.058 Uiso 1 1 calc R
H02K H 0.9040 0.2057 0.5085 0.058 Uiso 1 1 calc R
H02L H 0.8007 0.2185 0.5558 0.058 Uiso 1 1 calc R
C222 C 1.1910(4) 0.3161(4) 0.6236(4) 0.0491(17) Uani 1 1 d .
H02M H 1.2207 0.2700 0.6274 0.074 Uiso 1 1 calc R
H02N H 1.1982 0.3357 0.6754 0.074 Uiso 1 1 calc R
H02O H 1.2353 0.3430 0.5920 0.074 Uiso 1 1 calc R
C4 C 0.9898(4) 0.1589(3) 0.9172(3) 0.0276(12) Uani 1 1 d .
C20 C 0.9947(4) 0.2748(3) 0.6413(3) 0.0245(11) Uani 1 1 d .
C212 C 1.0627(5) 0.1551(3) 0.6251(4) 0.0376(14) Uani 1 1 d .
H03A H 1.0374 0.1084 0.6162 0.056 Uiso 1 1 calc R
H03B H 1.1148 0.1583 0.6745 0.056 Uiso 1 1 calc R
H03C H 1.1031 0.1697 0.5833 0.056 Uiso 1 1 calc R
C213 C 0.8990(5) 0.1762(3) 0.6949(3) 0.0364(13) Uani 1 1 d .
H03D H 0.8741 0.1295 0.6859 0.055 Uiso 1 1 calc R
H03E H 0.8320 0.2044 0.6990 0.055 Uiso 1 1 calc R
H03F H 0.9544 0.1791 0.7429 0.055 Uiso 1 1 calc R
C411 C 0.5301(5) 0.2797(3) 0.6922(4) 0.0450(15) Uani 1 1 d .
H03G H 0.4843 0.2697 0.6417 0.068 Uiso 1 1 calc R
H03H H 0.4795 0.2814 0.7313 0.068 Uiso 1 1 calc R
H03I H 0.5881 0.2445 0.7057 0.068 Uiso 1 1 calc R
C42 C 0.6102(4) 0.3908(3) 0.8398(3) 0.0304(12) Uani 1 1 d .
C422 C 0.6944(5) 0.3796(4) 0.9128(3) 0.0453(16) Uani 1 1 d .
H03J H 0.7682 0.4007 0.9080 0.068 Uiso 1 1 calc R
H03K H 0.7058 0.3313 0.9216 0.068 Uiso 1 1 calc R
H03L H 0.6642 0.3997 0.9564 0.068 Uiso 1 1 calc R
C421 C 0.5927(5) 0.4675(3) 0.8300(4) 0.0439(15) Uani 1 1 d .
H03M H 0.5380 0.4766 0.7827 0.066 Uiso 1 1 calc R
H03N H 0.6666 0.4890 0.8265 0.066 Uiso 1 1 calc R
H03O H 0.5623 0.4856 0.8745 0.066 Uiso 1 1 calc R
C1 C 0.9900(4) 0.3233(3) 0.9076(3) 0.0275(12) Uani 1 1 d .
C037 C 1.0187(5) 0.3879(3) 0.5814(4) 0.0407(14) Uani 1 1 d .
H03P H 0.9372 0.3886 0.5580 0.061 Uiso 1 1 calc R
H03Q H 1.0633 0.4147 0.5498 0.061 Uiso 1 1 calc R
H03R H 1.0276 0.4069 0.6335 0.061 Uiso 1 1 calc R
C412 C 0.6717(4) 0.3430(3) 0.6287(3) 0.0341(13) Uani 1 1 d .
H03S H 0.6267 0.3323 0.5781 0.051 Uiso 1 1 calc R
H03T H 0.7285 0.3075 0.6439 0.051 Uiso 1 1 calc R
H03U H 0.7115 0.3860 0.6256 0.051 Uiso 1 1 calc R
C221 C 1.0539(5) 0.2897(3) 0.5019(3) 0.0410(14) Uani 1 1 d .
H03V H 0.9729 0.2886 0.4774 0.061 Uiso 1 1 calc R
H03W H 1.0864 0.2443 0.5024 0.061 Uiso 1 1 calc R
H03$ H 1.0970 0.3198 0.4729 0.061 Uiso 1 1 calc R
C2 C 1.0183(5) 0.3279(3) 0.9936(3) 0.0380(14) Uani 1 1 d .
H04A H 1.0582 0.2869 1.0140 0.057 Uiso 1 1 calc R
H04B H 0.9471 0.3331 1.0152 0.057 Uiso 1 1 calc R
H04C H 1.0683 0.3669 1.0078 0.057 Uiso 1 1 calc R
C312 C 0.9986(5) 0.6043(3) 0.6995(4) 0.0482(17) Uani 1 1 d .
H04D H 1.0635 0.6256 0.7329 0.072 Uiso 1 1 calc R
H04E H 0.9413 0.6385 0.6801 0.072 Uiso 1 1 calc R
H04F H 1.0261 0.5823 0.6560 0.072 Uiso 1 1 calc R
C042 C 1.2007(5) 0.4444(3) 0.8634(4) 0.0521(18) Uani 1 1 d .
H04G H 1.1926 0.4050 0.8295 0.078 Uiso 1 1 calc R
H04H H 1.1569 0.4373 0.9056 0.078 Uiso 1 1 calc R
H04I H 1.2822 0.4511 0.8847 0.078 Uiso 1 1 calc R
C322 C 1.2284(5) 0.5155(3) 0.7526(4) 0.0466(16) Uani 1 1 d .
H04J H 1.2182 0.4766 0.7180 0.070 Uiso 1 1 calc R
H04K H 1.3098 0.5197 0.7755 0.070 Uiso 1 1 calc R
H04L H 1.2036 0.5563 0.7233 0.070 Uiso 1 1 calc R

loop_
_atom_site_aniso_label
_atom_site_aniso_U_11
_atom_site_aniso_U_22
_atom_site_aniso_U_33
_atom_site_aniso_U_23
_atom_site_aniso_U_13
_atom_site_aniso_U_12
Ti1 0.0176(5) 0.0240(5) 0.0281(6) -0.0008(4) 0.0037(4) 0.0002(3)
N4 0.026(2) 0.014(2) 0.026(2) 0.0002(18) 0.0014(17) -0.0053(16)
N2 0.0175(19) 0.029(2) 0.024(2) 0.005(2) -0.0039(17) 0.0019(17)
N1 0.019(2) 0.026(2) 0.029(2) -0.003(2) 0.0001(17) -0.0037(17)
N3 0.021(2) 0.034(3) 0.022(2) -0.003(2) 0.0017(17) 0.0009(18)
C41 0.025(2) 0.020(3) 0.029(3) 0.000(2) 0.001(2) 0.001(2)
C7 0.021(2) 0.025(3) 0.034(3) -0.006(2) -0.002(2) 0.003(2)
C31 0.029(3) 0.024(3) 0.034(3) 0.009(2) 0.002(2) 0.000(2)
C8 0.024(2) 0.033(3) 0.017(3) -0.005(2) -0.004(2) -0.002(2)
C321 0.032(3) 0.039(4) 0.050(4) -0.010(3) 0.007(3) -0.008(2)
C3 0.024(2) 0.025(3) 0.020(3) -0.001(2) -0.003(2) 0.001(2)
C44 0.029(3) 0.032(3) 0.048(4) 0.004(3) 0.014(3) 0.003(2)
C30 0.023(2) 0.020(3) 0.026(3) 0.000(2) 0.003(2) -0.002(2)
C88 0.025(3) 0.041(3) 0.045(4) -0.001(3) 0.010(2) 0.000(2)
C015 0.025(3) 0.064(4) 0.044(4) 0.011(3) 0.012(3) 0.002(3)
C6 0.030(3) 0.028(3) 0.032(3) -0.004(2) 0.001(2) 0.002(2)
C40 0.022(3) 0.017(3) 0.041(3) 0.004(2) 0.009(2) -0.003(2)
C32 0.020(2) 0.031(3) 0.033(3) 0.000(2) -0.004(2) 0.000(2)
C66 0.038(3) 0.029(3) 0.043(4) -0.003(3) -0.002(3) 0.001(2)
C22 0.031(3) 0.031(3) 0.033(3) 0.003(2) 0.009(2) 0.004(2)
C21 0.026(3) 0.029(3) 0.032(3) -0.003(2) 0.003(2) 0.003(2)
C5 0.032(3) 0.019(3) 0.031(3) -0.001(2) 0.000(2) -0.006(2)
C313 0.033(3) 0.044(4) 0.039(3) 0.005(3) -0.007(2) 0.009(3)
C413 0.032(3) 0.042(4) 0.047(4) 0.009(3) 0.001(3) 0.011(3)
C311 0.032(3) 0.034(3) 0.051(4) -0.003(3) 0.008(3) 0.010(2)
C211 0.033(3) 0.040(4) 0.040(4) -0.014(3) -0.002(2) -0.001(2)
C222 0.025(3) 0.075(5) 0.047(4) 0.009(4) 0.008(3) -0.007(3)
C4 0.023(2) 0.032(3) 0.026(3) 0.001(2) -0.004(2) 0.002(2)
C20 0.019(2) 0.027(3) 0.028(3) 0.002(2) 0.005(2) 0.004(2)
C212 0.036(3) 0.028(3) 0.049(4) -0.001(3) 0.009(3) 0.006(2)
C213 0.034(3) 0.033(3) 0.043(4) 0.001(3) 0.008(3) -0.004(2)
C411 0.037(3) 0.044(4) 0.053(4) -0.004(3) 0.003(3) -0.009(3)
C42 0.021(2) 0.037(3) 0.034(3) 0.003(3) 0.007(2) 0.001(2)
C422 0.032(3) 0.070(5) 0.035(3) -0.010(3) 0.009(3) 0.003(3)
C421 0.040(3) 0.046(4) 0.048(4) -0.011(3) 0.014(3) 0.001(3)
C1 0.021(2) 0.024(3) 0.039(3) -0.004(2) 0.007(2) -0.005(2)
C037 0.049(3) 0.035(3) 0.041(4) 0.002(3) 0.016(3) -0.004(3)
C412 0.035(3) 0.033(3) 0.034(3) -0.003(3) 0.004(2) -0.001(2)
C221 0.048(3) 0.046(4) 0.031(3) 0.004(3) 0.012(3) 0.005(3)
C2 0.043(3) 0.040(4) 0.029(3) 0.001(3) 0.002(2) 0.009(3)
C312 0.039(3) 0.047(4) 0.059(4) 0.027(3) 0.008(3) 0.001(3)
C042 0.028(3) 0.049(4) 0.072(5) 0.006(4) -0.014(3) -0.006(3)
C322 0.030(3) 0.053(4) 0.060(4) -0.017(3) 0.017(3) -0.006(3)

loop_
_atom_type_symbol
_atom_type_description
_atom_type_scat_dispersion_real
_atom_type_scat_dispersion_imag
_atom_type_scat_source
C C 0.0033 0.0016 'International Tables Vol C Tables 4.2.6.8 and 6.1.1.4'
H H 0.0000 0.0000 'International Tables Vol C Tables 4.2.6.8 and 6.1.1.4'
N N 0.0061 0.0033 'International Tables Vol C Tables 4.2.6.8 and 6.1.1.4'
Ti Ti 0.2776 0.4457 'International Tables Vol C Tables 4.2.6.8 and 6.1.1.4'

loop_
_geom_angle_atom_site_label_1
_geom_angle_atom_site_label_2
_geom_angle_atom_site_label_3
_geom_angle
N4 Ti1 N3 104.33(17)
N4 Ti1 N2 109.63(17)
N3 Ti1 N2 101.27(18)
N4 Ti1 N1 116.68(16)
N3 Ti1 N1 127.03(17)
N2 Ti1 N1 95.26(17)
N4 Ti1 C1 106.81(18)
N3 Ti1 C1 102.81(19)
N2 Ti1 C1 129.08(18)
N1 Ti1 C1 35.66(18)
C40 N4 Ti1 175.6(4)
C20 N2 Ti1 173.6(4)
C1 N1 C3 128.1(4)
C1 N1 Ti1 73.5(3)
C3 N1 Ti1 158.4(3)
C30 N3 Ti1 175.5(4)
C412 C41 C411 108.0(4)
C412 C41 C413 106.6(4)
C411 C41 C413 109.3(4)
C412 C41 C40 109.0(4)
C411 C41 C40 109.5(4)
C413 C41 C40 114.3(4)
C8 C7 C6 121.6(4)
C313 C31 C312 106.9(5)
C313 C31 C311 107.9(4)
C312 C31 C311 110.3(5)
C313 C31 C30 108.7(4)
C312 C31 C30 114.6(4)
C311 C31 C30 108.2(4)
C7 C8 C3 118.7(5)
C7 C8 C88 121.8(4)
C3 C8 C88 119.5(5)
C4 C3 C8 121.2(5)
C4 C3 N1 119.6(4)
C8 C3 N1 119.0(4)
N3 C30 C32 119.0(4)
N3 C30 C31 117.9(4)
C32 C30 C31 123.0(4)
C5 C6 C7 119.3(5)
C5 C6 C66 120.5(5)
C7 C6 C66 120.2(4)
N4 C40 C41 117.9(4)
N4 C40 C42 118.5(5)
C41 C40 C42 123.6(4)
C042 C32 C321 107.2(5)
C042 C32 C322 107.2(5)
C321 C32 C322 110.4(5)
C042 C32 C30 109.3(4)
C321 C32 C30 113.2(4)
C322 C32 C30 109.4(4)
C037 C22 C221 107.3(5)
C037 C22 C222 108.1(5)
C221 C22 C222 108.6(4)
C037 C22 C20 108.3(4)
C221 C22 C20 117.2(5)
C222 C22 C20 107.1(4)
C211 C21 C213 107.5(4)
C211 C21 C20 113.1(5)
C213 C21 C20 109.2(4)
C211 C21 C212 109.9(4)
C213 C21 C212 106.6(4)
C20 C21 C212 110.2(4)
C6 C5 C4 120.7(5)
C3 C4 C5 118.4(4)
C3 C4 C44 121.1(5)
C5 C4 C44 120.4(5)
N2 C20 C21 120.8(4)
N2 C20 C22 115.8(4)
C21 C20 C22 123.4(4)
C422 C42 C015 108.1(5)
C422 C42 C421 107.3(5)
C015 C42 C421 110.0(4)
C422 C42 C40 109.4(4)
C015 C42 C40 113.8(4)
C421 C42 C40 107.9(4)
N1 C1 C2 126.2(5)
N1 C1 Ti1 70.9(3)
C2 C1 Ti1 162.9(4)

loop_
_geom_bond_atom_site_label_1
_geom_bond_atom_site_label_2
_geom_bond_distance
Ti1 N4 1.879(4)
Ti1 N3 1.892(4)
Ti1 N2 1.917(4)
Ti1 N1 2.077(4)
Ti1 C1 2.107(6)
N4 C40 1.274(6)
N2 C20 1.254(6)
N1 C1 1.282(6)
N1 C3 1.442(6)
N3 C30 1.264(6)
C41 C412 1.536(7)
C41 C411 1.545(7)
C41 C413 1.548(7)
C41 C40 1.558(7)
C7 C8 1.377(7)
C7 C6 1.391(7)
C31 C313 1.532(7)
C31 C312 1.535(7)
C31 C311 1.549(8)
C31 C30 1.566(7)
C8 C3 1.409(7)
C8 C88 1.515(7)
C321 C32 1.527(8)
C3 C4 1.391(7)
C44 C4 1.513(7)
C30 C32 1.564(6)
C015 C42 1.541(7)
C6 C5 1.391(7)
C6 C66 1.516(8)
C40 C42 1.571(7)
C32 C042 1.518(8)
C32 C322 1.551(8)
C22 C037 1.528(8)
C22 C221 1.546(8)
C22 C222 1.550(7)
C22 C20 1.581(7)
C21 C211 1.529(7)
C21 C213 1.543(7)
C21 C20 1.547(7)
C21 C212 1.553(7)
C5 C4 1.414(7)
C42 C422 1.504(8)
C42 C421 1.546(8)
C1 C2 1.495(8)
